data_7108872
loop_
_publ_author_name
'Yan Yang'
'Wen-Ming Shu'
'Shang-Bo Yu'
'Fan Ni'
'Meng Gao'
'An-Xin Wu'

_publ_section_title
;
 Auto-tandem catalysis: synthesis of 4H-pyrido[1,2-a]pyrimidin-4-ones via
 copper-catalyzed aza-Michael addition-aerobic
 dehydrogenation-intramolecular amidation
;
_journal_issue 17
_journal_name_full 'Chemical communications (Cambridge, England)'
_journal_page_first 1729
_journal_page_last 1731
_journal_paper_doi 10.1039/c3cc38131e
_journal_volume 49
_journal_year 2013
_chemical_formula_sum 'C22 H13 Cl N2 O3'
_chemical_formula_weight 388.79
_chemical_name_systematic
;
?
;
_space_group_IT_number 14
_symmetry_cell_setting monoclinic
_symmetry_space_group_name_Hall '-P 2ybc'
_symmetry_space_group_name_H-M 'P 1 21/c 1'
_atom_sites_solution_hydrogens geom
_atom_sites_solution_primary direct
_atom_sites_solution_secondary difmap
_audit_creation_method SHELXL-97
_cell_angle_alpha 90.00
_cell_angle_beta 108.796(2)
_cell_angle_gamma 90.00
_cell_formula_units_Z 4
_cell_length_a 9.3517(11)
_cell_length_b 21.188(3)
_cell_length_c 10.1099(12)
_cell_measurement_reflns_used 5365
_cell_measurement_temperature 298(2)
_cell_measurement_theta_max 29.17
_cell_measurement_theta_min 2.34
_cell_volume 1896.4(4)
_computing_cell_refinement 'Bruker SAINT'
_computing_data_collection 'Bruker APEX2'
_computing_data_reduction 'Bruker SAINT'
_computing_molecular_graphics 'Bruker SHELXTL'
_computing_publication_material 'Bruker SHELXTL'
_computing_structure_refinement 'SHELXL-97 (Sheldrick, 1997)'
_computing_structure_solution 'SHELXS-97 (Sheldrick, 1990)'
_diffrn_ambient_temperature 298(2)
_diffrn_measured_fraction_theta_full 0.996
_diffrn_measured_fraction_theta_max 0.996
_diffrn_measurement_device_type 'Bruker APEX-II CCD'
_diffrn_measurement_method '\f and \w scans'
_diffrn_radiation_monochromator graphite
_diffrn_radiation_source 'fine-focus sealed tube'
_diffrn_radiation_type MoK\a
_diffrn_radiation_wavelength 0.71073
_diffrn_reflns_av_R_equivalents 0.0213
_diffrn_reflns_av_sigmaI/netI 0.0230
_diffrn_reflns_limit_h_max 11
_diffrn_reflns_limit_h_min -11
_diffrn_reflns_limit_k_max 26
_diffrn_reflns_limit_k_min -26
_diffrn_reflns_limit_l_max 12
_diffrn_reflns_limit_l_min -11
_diffrn_reflns_number 12848
_diffrn_reflns_theta_full 25.99
_diffrn_reflns_theta_max 25.99
_diffrn_reflns_theta_min 1.92
_diffrn_standards_number 0
_exptl_absorpt_coefficient_mu 0.227
_exptl_absorpt_correction_T_max 0.9777
_exptl_absorpt_correction_T_min 0.9668
_exptl_absorpt_correction_type none
_exptl_crystal_density_diffrn 1.362
_exptl_crystal_density_meas 0
_exptl_crystal_density_method 'not measured'
_exptl_crystal_F_000 800
_exptl_crystal_size_max 0.15
_exptl_crystal_size_mid 0.12
_exptl_crystal_size_min 0.10
_refine_diff_density_max 0.873
_refine_diff_density_min -0.410
_refine_diff_density_rms 0.043
_refine_ls_extinction_coef 0.0025(14)
_refine_ls_extinction_expression Fc^*^=kFc[1+0.001xFc^2^\l^3^/sin(2\q)]^-1/4^
_refine_ls_extinction_method SHELXL
_refine_ls_goodness_of_fit_ref 1.045
_refine_ls_hydrogen_treatment mixed
_refine_ls_matrix_type full
_refine_ls_number_parameters 254
_refine_ls_number_reflns 3716
_refine_ls_number_restraints 0
_refine_ls_restrained_S_all 1.045
_refine_ls_R_factor_all 0.0616
_refine_ls_R_factor_gt 0.0506
_refine_ls_shift/su_max 0.001
_refine_ls_shift/su_mean 0.000
_refine_ls_structure_factor_coef Fsqd
_refine_ls_weighting_details 'calc w=1/[\s^2^(Fo^2^)+(0.0902P)^2^+0.7185P] where P=(Fo^2^+2Fc^2^)/3'
_refine_ls_weighting_scheme calc
_refine_ls_wR_factor_gt 0.1546
_refine_ls_wR_factor_ref 0.1672
_reflns_number_gt 2997
_reflns_number_total 3716
_reflns_threshold_expression >2sigma(I)
_cod_data_source_file c3cc38131e.txt
_cod_data_source_block e:\120912a\work\mo_120912a_0m
_cod_depositor_comments
;
The following automatic conversions were performed:

'_symmetry_cell_setting' value 'Monoclinic' changed to 'monoclinic'
according to
/usr/data/users/saulius/automatic-downloads/retrospective/RSC/lib/dictionaries/cif_core.dic
dictionary named 'cif_core.dic' version 2.4.2 from 2011-04-26.

Automatic conversion script
Id: cif_fix_values 2281 2013-09-26 08:29:07Z andrius 
;
_cod_original_sg_symbol_H-M P2(1)/c
_cod_database_code 7108872

loop_
_symmetry_equiv_pos_as_xyz
'x, y, z'
'-x, y+1/2, -z+1/2'
'-x, -y, -z'
'x, -y-1/2, z-1/2'

loop_
_atom_site_label
_atom_site_type_symbol
_atom_site_fract_x
_atom_site_fract_y
_atom_site_fract_z
_atom_site_U_iso_or_equiv
_atom_site_adp_type
_atom_site_occupancy
_atom_site_symmetry_multiplicity
_atom_site_calc_flag
_atom_site_refinement_flags
C1 C 0.6758(2) 1.08661(9) 0.2313(2) 0.0449(5) Uani 1 1 d .
C2 C 0.5896(3) 1.10728(11) 0.0986(2) 0.0612(6) Uani 1 1 d .
H2 H 0.5277 1.0790 0.0354 0.073 Uiso 1 1 calc R
C3 C 0.5955(4) 1.16914(14) 0.0608(3) 0.0765(8) Uani 1 1 d .
H3 H 0.5378 1.1829 -0.0276 0.092 Uiso 1 1 calc R
C4 C 0.6876(3) 1.21070(12) 0.1550(3) 0.0681(7) Uani 1 1 d .
C5 C 0.7735(3) 1.19172(11) 0.2869(3) 0.0633(6) Uani 1 1 d .
H5 H 0.8349 1.2203 0.3497 0.076 Uiso 1 1 calc R
C6 C 0.7665(2) 1.12912(10) 0.3244(2) 0.0513(5) Uani 1 1 d .
H6 H 0.8237 1.1156 0.4133 0.062 Uiso 1 1 calc R
C7 C 0.6746(2) 1.01833(9) 0.26424(19) 0.0444(4) Uani 1 1 d .
C8 C 0.7267(2) 0.99603(8) 0.41115(18) 0.0392(4) Uani 1 1 d .
C9 C 0.6755(2) 1.02545(9) 0.5149(2) 0.0417(4) Uani 1 1 d .
C10 C 0.8312(2) 0.94499(9) 0.6744(2) 0.0469(5) Uani 1 1 d .
C11 C 0.8155(2) 0.94262(8) 0.44490(19) 0.0398(4) Uani 1 1 d .
C12 C 0.8881(3) 0.92141(12) 0.8118(2) 0.0656(6) Uani 1 1 d .
H12 H 0.9528 0.8868 0.8304 0.079 Uiso 1 1 calc R
C13 C 0.8498(4) 0.94834(15) 0.9172(2) 0.0757(8) Uani 1 1 d .
H13 H 0.8875 0.9322 1.0073 0.091 Uiso 1 1 calc R
C14 C 0.7542(4) 1.00010(16) 0.8900(3) 0.0775(8) Uani 1 1 d .
H14 H 0.7275 1.0186 0.9621 0.093 Uiso 1 1 calc R
C15 C 0.6995(3) 1.02384(13) 0.7591(2) 0.0614(6) Uani 1 1 d .
H15 H 0.6358 1.0587 0.7416 0.074 Uiso 1 1 calc R
C16 C 0.8742(2) 0.90996(9) 0.3387(2) 0.0434(4) Uani 1 1 d .
C17 C 0.8175(2) 0.84618(9) 0.2900(2) 0.0453(5) Uani 1 1 d .
C18 C 0.8862(3) 0.81180(13) 0.2099(3) 0.0730(7) Uani 1 1 d .
H18 H 0.9679 0.8289 0.1889 0.088 Uiso 1 1 calc R
C19 C 0.8338(4) 0.75244(15) 0.1614(4) 0.0925(11) Uani 1 1 d .
H19 H 0.8808 0.7297 0.1084 0.111 Uiso 1 1 calc R
C20 C 0.7136(4) 0.72706(13) 0.1911(3) 0.0837(9) Uani 1 1 d .
H20 H 0.6785 0.6871 0.1581 0.100 Uiso 1 1 calc R
C21 C 0.6451(3) 0.76019(12) 0.2687(3) 0.0751(8) Uani 1 1 d .
H21 H 0.5634 0.7426 0.2890 0.090 Uiso 1 1 calc R
C22 C 0.6954(3) 0.81985(10) 0.3180(2) 0.0577(6) Uani 1 1 d .
H22 H 0.6468 0.8422 0.3702 0.069 Uiso 1 1 calc R
Cl1 Cl 0.68852(13) 1.28992(4) 0.10904(11) 0.1065(4) Uani 1 1 d .
N1 N 0.8682(2) 0.91645(8) 0.57187(17) 0.0482(4) Uani 1 1 d .
N2 N 0.73792(18) 0.99649(8) 0.65172(16) 0.0436(4) Uani 1 1 d .
O1 O 0.6392(2) 0.97937(7) 0.17025(15) 0.0648(5) Uani 1 1 d .
O2 O 0.58735(18) 1.06910(7) 0.50056(16) 0.0554(4) Uani 1 1 d .
O3 O 0.9707(2) 0.93635(8) 0.30253(19) 0.0675(5) Uani 1 1 d .

loop_
_atom_site_aniso_label
_atom_site_aniso_U_11
_atom_site_aniso_U_22
_atom_site_aniso_U_33
_atom_site_aniso_U_23
_atom_site_aniso_U_13
_atom_site_aniso_U_12
C1 0.0499(11) 0.0483(10) 0.0383(10) 0.0048(8) 0.0166(8) 0.0087(8)
C2 0.0791(16) 0.0578(13) 0.0400(11) 0.0014(9) 0.0097(11) 0.0138(11)
C3 0.108(2) 0.0688(16) 0.0478(13) 0.0187(12) 0.0179(14) 0.0242(15)
C4 0.0880(18) 0.0520(13) 0.0731(16) 0.0215(12) 0.0382(14) 0.0105(12)
C5 0.0671(15) 0.0541(12) 0.0692(15) 0.0086(11) 0.0227(12) -0.0065(11)
C6 0.0530(12) 0.0527(12) 0.0466(11) 0.0080(9) 0.0137(9) -0.0007(9)
C7 0.0489(11) 0.0470(10) 0.0364(9) -0.0038(8) 0.0127(8) 0.0022(8)
C8 0.0464(10) 0.0377(9) 0.0342(9) -0.0035(7) 0.0140(8) -0.0042(7)
C9 0.0474(10) 0.0404(9) 0.0400(10) -0.0046(7) 0.0177(8) -0.0078(8)
C10 0.0581(12) 0.0445(10) 0.0374(10) -0.0004(8) 0.0144(9) -0.0119(9)
C11 0.0477(10) 0.0364(9) 0.0360(9) -0.0038(7) 0.0143(8) -0.0061(7)
C12 0.0890(18) 0.0634(14) 0.0404(12) 0.0085(10) 0.0151(11) -0.0060(13)
C13 0.102(2) 0.089(2) 0.0369(12) 0.0035(12) 0.0232(13) -0.0173(17)
C14 0.097(2) 0.102(2) 0.0433(13) -0.0125(13) 0.0359(13) -0.0117(17)
C15 0.0704(15) 0.0759(15) 0.0473(12) -0.0127(11) 0.0320(11) -0.0077(12)
C16 0.0462(10) 0.0443(10) 0.0399(10) -0.0023(8) 0.0141(8) 0.0009(8)
C17 0.0530(11) 0.0393(10) 0.0411(10) -0.0014(8) 0.0116(8) 0.0060(8)
C18 0.0636(15) 0.0701(15) 0.0868(18) -0.0288(14) 0.0263(13) 0.0060(12)
C19 0.085(2) 0.0737(19) 0.110(2) -0.0453(18) 0.0190(18) 0.0154(16)
C20 0.090(2) 0.0436(13) 0.093(2) -0.0150(13) -0.0043(17) 0.0077(13)
C21 0.0913(19) 0.0530(14) 0.0749(17) 0.0064(12) 0.0183(15) -0.0193(13)
C22 0.0743(15) 0.0473(12) 0.0545(13) -0.0014(9) 0.0247(11) -0.0077(10)
Cl1 0.1447(8) 0.0625(5) 0.1179(7) 0.0400(4) 0.0499(6) 0.0035(4)
N1 0.0628(11) 0.0417(9) 0.0391(9) 0.0016(7) 0.0149(8) -0.0008(8)
N2 0.0508(9) 0.0482(9) 0.0355(8) -0.0066(7) 0.0191(7) -0.0115(7)
O1 0.0969(13) 0.0530(9) 0.0383(8) -0.0071(7) 0.0131(8) 0.0027(8)
O2 0.0664(10) 0.0477(8) 0.0582(9) -0.0037(7) 0.0287(8) 0.0065(7)
O3 0.0716(11) 0.0686(10) 0.0769(11) -0.0188(8) 0.0443(9) -0.0206(8)

loop_
_atom_type_symbol
_atom_type_description
_atom_type_scat_dispersion_real
_atom_type_scat_dispersion_imag
_atom_type_scat_source
C C 0.0033 0.0016 'International Tables Vol C Tables 4.2.6.8 and 6.1.1.4'
H H 0.0000 0.0000 'International Tables Vol C Tables 4.2.6.8 and 6.1.1.4'
N N 0.0061 0.0033 'International Tables Vol C Tables 4.2.6.8 and 6.1.1.4'
O O 0.0106 0.0060 'International Tables Vol C Tables 4.2.6.8 and 6.1.1.4'
Cl Cl 0.1484 0.1585 'International Tables Vol C Tables 4.2.6.8 and 6.1.1.4'

loop_
_geom_angle_atom_site_label_1
_geom_angle_atom_site_label_2
_geom_angle_atom_site_label_3
_geom_angle
C6 C1 C2 119.3(2)
C6 C1 C7 122.02(18)
C2 C1 C7 118.55(19)
C3 C2 C1 120.4(2)
C3 C2 H2 119.8
C1 C2 H2 119.8
C2 C3 C4 119.4(2)
C2 C3 H3 120.3
C4 C3 H3 120.3
C3 C4 C5 121.5(2)
C3 C4 Cl1 119.2(2)
C5 C4 Cl1 119.2(2)
C4 C5 C6 118.7(2)
C4 C5 H5 120.6
C6 C5 H5 120.6
C1 C6 C5 120.7(2)
C1 C6 H6 119.7
C5 C6 H6 119.7
O1 C7 C8 118.88(18)
O1 C7 C1 120.23(18)
C8 C7 C1 120.74(16)
C11 C8 C9 119.58(16)
C11 C8 C7 119.10(16)
C9 C8 C7 121.07(17)
O2 C9 C8 128.24(18)
O2 C9 N2 118.93(17)
C8 C9 N2 112.81(16)
N1 C10 N2 122.71(17)
N1 C10 C12 119.6(2)
N2 C10 C12 117.71(19)
N1 C11 C8 125.70(17)
N1 C11 C16 112.54(17)
C8 C11 C16 121.60(16)
C13 C12 C10 121.0(3)
C13 C12 H12 119.5
C10 C12 H12 119.5
C12 C13 C14 119.7(2)
C12 C13 H13 120.2
C14 C13 H13 120.2
C15 C14 C13 120.3(2)
C15 C14 H14 119.8
C13 C14 H14 119.8
C14 C15 N2 120.2(3)
C14 C15 H15 119.9
N2 C15 H15 119.9
O3 C16 C17 122.93(18)
O3 C16 C11 118.39(17)
C17 C16 C11 118.60(17)
C22 C17 C18 118.4(2)
C22 C17 C16 122.28(18)
C18 C17 C16 119.3(2)
C19 C18 C17 120.4(3)
C19 C18 H18 119.8
C17 C18 H18 119.8
C20 C19 C18 120.3(3)
C20 C19 H19 119.9
C18 C19 H19 119.9
C21 C20 C19 119.9(2)
C21 C20 H20 120.0
C19 C20 H20 120.0
C20 C21 C22 120.8(3)
C20 C21 H21 119.6
C22 C21 H21 119.6
C17 C22 C21 120.2(2)
C17 C22 H22 119.9
C21 C22 H22 119.9
C11 N1 C10 116.63(17)
C10 N2 C15 121.17(18)
C10 N2 C9 122.33(15)
C15 N2 C9 116.50(19)

loop_
_geom_bond_atom_site_label_1
_geom_bond_atom_site_label_2
_geom_bond_distance
C1 C6 1.380(3)
C1 C2 1.394(3)
C1 C7 1.485(3)
C2 C3 1.371(4)
C2 H2 0.9300
C3 C4 1.377(4)
C3 H3 0.9300
C4 C5 1.377(4)
C4 Cl1 1.742(2)
C5 C6 1.387(3)
C5 H5 0.9300
C6 H6 0.9300
C7 O1 1.221(2)
C7 C8 1.483(3)
C8 C11 1.380(3)
C8 C9 1.429(2)
C9 O2 1.216(2)
C9 N2 1.453(3)
C10 N1 1.338(3)
C10 N2 1.369(3)
C10 C12 1.409(3)
C11 N1 1.338(2)
C11 C16 1.521(3)
C12 C13 1.355(4)
C12 H12 0.9300
C13 C14 1.385(4)
C13 H13 0.9300
C14 C15 1.353(4)
C14 H14 0.9300
C15 N2 1.377(3)
C15 H15 0.9300
C16 O3 1.213(2)
C16 C17 1.477(3)
C17 C22 1.379(3)
C17 C18 1.391(3)
C18 C19 1.381(4)
C18 H18 0.9300
C19 C20 1.364(5)
C19 H19 0.9300
C20 C21 1.358(4)
C20 H20 0.9300
C21 C22 1.384(3)
C21 H21 0.9300
C22 H22 0.9300

loop_
_geom_torsion_atom_site_label_1
_geom_torsion_atom_site_label_2
_geom_torsion_atom_site_label_3
_geom_torsion_atom_site_label_4
_geom_torsion
C6 C1 C2 C3 0.3(4)
C7 C1 C2 C3 -175.6(2)
C1 C2 C3 C4 0.1(4)
C2 C3 C4 C5 -0.4(4)
C2 C3 C4 Cl1 -177.3(2)
C3 C4 C5 C6 0.3(4)
Cl1 C4 C5 C6 177.1(2)
C2 C1 C6 C5 -0.5(3)
C7 C1 C6 C5 175.3(2)
C4 C5 C6 C1 0.2(4)
C6 C1 C7 O1 -154.0(2)
C2 C1 C7 O1 21.8(3)
C6 C1 C7 C8 21.5(3)
C2 C1 C7 C8 -162.7(2)
O1 C7 C8 C11 37.6(3)
C1 C7 C8 C11 -138.01(19)
O1 C7 C8 C9 -136.7(2)
C1 C7 C8 C9 47.7(3)
C11 C8 C9 O2 -173.35(19)
C7 C8 C9 O2 0.9(3)
C11 C8 C9 N2 5.1(2)
C7 C8 C9 N2 179.39(16)
C9 C8 C11 N1 -4.3(3)
C7 C8 C11 N1 -178.69(18)
C9 C8 C11 C16 -179.35(17)
C7 C8 C11 C16 6.3(3)
N1 C10 C12 C13 -178.4(2)
N2 C10 C12 C13 0.9(4)
C10 C12 C13 C14 -0.5(4)
C12 C13 C14 C15 -0.2(5)
C13 C14 C15 N2 0.3(4)
N1 C11 C16 O3 -105.6(2)
C8 C11 C16 O3 70.1(3)
N1 C11 C16 C17 71.2(2)
C8 C11 C16 C17 -113.1(2)
O3 C16 C17 C22 -171.9(2)
C11 C16 C17 C22 11.5(3)
O3 C16 C17 C18 6.4(3)
C11 C16 C17 C18 -170.3(2)
C22 C17 C18 C19 -0.7(4)
C16 C17 C18 C19 -179.1(3)
C17 C18 C19 C20 0.3(5)
C18 C19 C20 C21 -0.1(5)
C19 C20 C21 C22 0.3(5)
C18 C17 C22 C21 0.9(4)
C16 C17 C22 C21 179.2(2)
C20 C21 C22 C17 -0.7(4)
C8 C11 N1 C10 -0.1(3)
C16 C11 N1 C10 175.30(17)
N2 C10 N1 C11 3.3(3)
C12 C10 N1 C11 -177.41(19)
N1 C10 N2 C15 178.55(19)
C12 C10 N2 C15 -0.8(3)
N1 C10 N2 C9 -2.0(3)
C12 C10 N2 C9 178.70(18)
C14 C15 N2 C10 0.2(3)
C14 C15 N2 C9 -179.3(2)
O2 C9 N2 C10 176.32(18)
C8 C9 N2 C10 -2.3(2)
O2 C9 N2 C15 -4.2(3)
C8 C9 N2 C15 177.20(17)
